data_7718230
loop_
_publ_author_name
'Anzai, Togo'
'Sugamata, Koh'
'Sasamori, Takahiro'

_publ_section_title
;
 Monomeric tri-coordinated bis(ferrocenyl)haloalumanes.
;
_journal_issue 4
_journal_name_full 'Dalton transactions (Cambridge, England : 2003)'
_journal_page_first 1360
_journal_page_last 1364
_journal_paper_doi 10.1039/d4dt03233k
_journal_volume 54
_journal_year 2025
_chemical_formula_moiety 'C42 H57 Al Br2 Fe O, 1.5 (C6H6)'
_chemical_formula_sum 'C51 H66 Al Br2 Fe O'
_chemical_formula_weight 937.68
_space_group_crystal_system triclinic
_space_group_IT_number 2
_space_group_name_Hall '-P 1'
_space_group_name_H-M_alt 'P -1'
_atom_sites_solution_hydrogens geom
_audit_block_doi 10.5517/ccdc.csd.cc2lm4ky
_audit_creation_method SHELXL-2018/1
_audit_update_record
;
2024-11-11 deposited with the CCDC.	2025-01-03 downloaded from the CCDC.
;
_cell_angle_alpha 103.731(2)
_cell_angle_beta 90.9670(10)
_cell_angle_gamma 92.201(2)
_cell_formula_units_Z 2
_cell_length_a 9.8469(2)
_cell_length_b 14.9905(3)
_cell_length_c 16.4903(3)
_cell_measurement_reflns_used 34792
_cell_measurement_temperature 103(2)
_cell_measurement_theta_max 28.6560
_cell_measurement_theta_min 2.0670
_cell_volume 2361.98(8)
_computing_cell_refinement 'CrysAlisPro 1.171.41.93a (Rigaku Oxford Diffraction, 2020)'
_computing_data_collection 'APEX2 (Bruker AXS, 2006)'
_computing_data_reduction 'CrysAlisPro 1.171.41.93a (Rigaku Oxford Diffraction, 2020)'
_computing_molecular_graphics 'Yadokari-XG 2011 (Wakita Nemoto et al., 2011)'
_computing_publication_material 'Yadokari-XG 2011 (Wakita Nemoto et al., 2011)'
_computing_structure_refinement 'SHELXL-2018/1 (Sheldrick, 2018)'
_computing_structure_solution 'SHELXT 2018/2 (Sheldrick, 2018)'
_diffrn_ambient_temperature 103(2)
_diffrn_detector_area_resol_mean 8.333
_diffrn_measured_fraction_theta_full 0.999
_diffrn_measured_fraction_theta_max 0.929
_diffrn_measurement_device_type 'Bruker APEXII CCD area detector'
_diffrn_measurement_method 'phi and omega scans'
_diffrn_radiation_monochromator 'Bruker Helios multilayer confocal mirror'
_diffrn_radiation_source 'Incoatec ImS'
_diffrn_radiation_type MoK\a
_diffrn_radiation_wavelength 0.71073
_diffrn_reflns_av_R_equivalents 0.0142
_diffrn_reflns_av_unetI/netI 0.0107
_diffrn_reflns_Laue_measured_fraction_full 0.999
_diffrn_reflns_Laue_measured_fraction_max 0.929
_diffrn_reflns_limit_h_max 12
_diffrn_reflns_limit_h_min -13
_diffrn_reflns_limit_k_max 19
_diffrn_reflns_limit_k_min -20
_diffrn_reflns_limit_l_max 22
_diffrn_reflns_limit_l_min -22
_diffrn_reflns_number 40078
_diffrn_reflns_point_group_measured_fraction_full 0.999
_diffrn_reflns_point_group_measured_fraction_max 0.929
_diffrn_reflns_theta_full 25.242
_diffrn_reflns_theta_max 28.641
_diffrn_reflns_theta_min 1.652
_exptl_absorpt_coefficient_mu 2.064
_exptl_absorpt_correction_T_max 0.820
_exptl_absorpt_correction_T_min 0.683
_exptl_absorpt_correction_type sphere
_exptl_absorpt_process_details
;
CrysAlisPro 1.171.43.90 (Rigaku Oxford Diffraction, 2023)
Spherical absorption correction
using equivalent radius and absorption coefficient.
Empirical absorption correction using spherical harmonics,
implemented in SCALE3 ABSPACK scaling algorithm.
;
_exptl_crystal_colour orange
_exptl_crystal_density_diffrn 1.318
_exptl_crystal_description prism
_exptl_crystal_F_000 978
_exptl_crystal_size_max 0.200
_exptl_crystal_size_mid 0.120
_exptl_crystal_size_min 0.100
_exptl_crystal_size_rad 0.150
_refine_diff_density_max 0.754
_refine_diff_density_min -0.423
_refine_diff_density_rms 0.048
_refine_ls_extinction_method none
_refine_ls_goodness_of_fit_ref 1.017
_refine_ls_hydrogen_treatment constr
_refine_ls_matrix_type full
_refine_ls_number_parameters 517
_refine_ls_number_reflns 11275
_refine_ls_number_restraints 0
_refine_ls_restrained_S_all 1.017
_refine_ls_R_factor_all 0.0290
_refine_ls_R_factor_gt 0.0262
_refine_ls_shift/su_max 0.001
_refine_ls_shift/su_mean 0.000
_refine_ls_structure_factor_coef Fsqd
_refine_ls_weighting_details 'w=1/[\s^2^(Fo^2^)+(0.0339P)^2^+1.2711P] where P=(Fo^2^+2Fc^2^)/3'
_refine_ls_weighting_scheme calc
_refine_ls_wR_factor_gt 0.0659
_refine_ls_wR_factor_ref 0.0673
_reflns_Friedel_coverage 0.000
_reflns_number_gt 10391
_reflns_number_total 11275
_reflns_threshold_expression 'I > 2\s(I)'
_cod_data_source_file d4dt03233k3.cif
_cod_data_source_block 2b_thf
_cod_original_cell_volume 2361.97(8)
_cod_database_code 7718230
_shelx_shelxl_version_number 2018/1
_shelx_space_group_comment
;
The symmetry employed for this shelxl refinement is uniquely defined
by the following loop, which should always be used as a source of
symmetry information in preference to the above space-group names.
They are only intended as comments.
;
_shelx_estimated_absorpt_t_min 0.683
_shelx_estimated_absorpt_t_max 0.820

loop_
_space_group_symop_operation_xyz
'x, y, z'
'-x, -y, -z'

loop_
_atom_site_label
_atom_site_type_symbol
_atom_site_fract_x
_atom_site_fract_y
_atom_site_fract_z
_atom_site_U_iso_or_equiv
_atom_site_adp_type
_atom_site_occupancy
_atom_site_site_symmetry_order
_atom_site_calc_flag
_atom_site_refinement_flags_posn
_atom_site_refinement_flags_adp
_atom_site_refinement_flags_occupancy
_atom_site_disorder_assembly
_atom_site_disorder_group
Al1 Al 0.41116(4) 0.46026(3) 0.31212(3) 0.02351(9) Uani 1 1 d . . . . .
Br1 Br 0.60992(2) 0.41662(2) 0.24290(2) 0.03309(5) Uani 1 1 d . . . . .
Br2 Br 0.45687(2) 0.57815(2) 0.42866(2) 0.03566(5) Uani 1 1 d . . . . .
O1 O 0.37124(10) 0.36163(7) 0.35992(6) 0.0249(2) Uani 1 1 d . . . . .
C1 C 0.45657(16) 0.28323(10) 0.36282(10) 0.0278(3) Uani 1 1 d . . . . .
H1 H 0.547619 0.305314 0.387525 0.033 Uiso 1 1 calc R U . . .
H2 H 0.467623 0.244178 0.306015 0.033 Uiso 1 1 calc R U . . .
C2 C 0.38077(17) 0.22958(11) 0.41734(10) 0.0303(3) Uani 1 1 d . . . . .
H3 H 0.418957 0.245420 0.475149 0.036 Uiso 1 1 calc R U . . .
H4 H 0.385469 0.162516 0.394294 0.036 Uiso 1 1 calc R U . . .
C3 C 0.23375(17) 0.26005(11) 0.41490(10) 0.0312(3) Uani 1 1 d . . . . .
H5 H 0.183722 0.224822 0.364068 0.037 Uiso 1 1 calc R U . . .
H6 H 0.184366 0.252378 0.464769 0.037 Uiso 1 1 calc R U . . .
C4 C 0.25235(15) 0.36081(11) 0.41407(10) 0.0275(3) Uani 1 1 d . . . . .
H7 H 0.170793 0.382780 0.390172 0.033 Uiso 1 1 calc R U . . .
H8 H 0.271557 0.399419 0.471016 0.033 Uiso 1 1 calc R U . . .
C5 C 0.24899(14) 0.47853(9) 0.24906(8) 0.0210(3) Uani 1 1 d . . . . .
C6 C 0.13563(14) 0.41440(9) 0.21554(8) 0.0210(3) Uani 1 1 d . . . . .
C7 C 0.02833(14) 0.46387(10) 0.18837(9) 0.0229(3) Uani 1 1 d . . . . .
H9 H -0.057077 0.438150 0.164528 0.028 Uiso 1 1 calc R U . . .
C8 C 0.07254(14) 0.55848(10) 0.20348(9) 0.0232(3) Uani 1 1 d . . . . .
H10 H 0.021736 0.606542 0.191315 0.028 Uiso 1 1 calc R U . . .
C9 C 0.20709(14) 0.56814(10) 0.24023(9) 0.0220(3) Uani 1 1 d . . . . .
C10 C 0.13035(14) 0.31344(9) 0.20928(8) 0.0215(3) Uani 1 1 d . . . . .
C11 C 0.01381(14) 0.26955(9) 0.23219(8) 0.0217(3) Uani 1 1 d . . . . .
H11 H -0.061293 0.304908 0.253589 0.026 Uiso 1 1 calc R U . . .
C12 C 0.00660(14) 0.17381(10) 0.22390(8) 0.0222(3) Uani 1 1 d . . . . .
C13 C 0.11762(14) 0.12323(10) 0.18987(9) 0.0236(3) Uani 1 1 d . . . . .
H12 H 0.112564 0.058361 0.182418 0.028 Uiso 1 1 calc R U . . .
C14 C 0.23598(14) 0.16491(10) 0.16640(9) 0.0229(3) Uani 1 1 d . . . . .
C15 C 0.24144(14) 0.26059(10) 0.17822(9) 0.0227(3) Uani 1 1 d . . . . .
H13 H 0.321955 0.290511 0.164976 0.027 Uiso 1 1 calc R U . . .
C16 C -0.11851(14) 0.12240(10) 0.24831(9) 0.0238(3) Uani 1 1 d . . . . .
C17 C -0.22598(15) 0.18824(11) 0.29111(11) 0.0309(3) Uani 1 1 d . . . . .
H14 H -0.186143 0.229033 0.342066 0.046 Uiso 1 1 calc R U . . .
H15 H -0.303562 0.152570 0.305471 0.046 Uiso 1 1 calc R U . . .
H16 H -0.256689 0.225047 0.253062 0.046 Uiso 1 1 calc R U . . .
C18 C -0.07439(16) 0.06399(11) 0.30900(10) 0.0312(3) Uani 1 1 d . . . . .
H17 H -0.010610 0.018599 0.281365 0.047 Uiso 1 1 calc R U . . .
H18 H -0.154514 0.032232 0.325295 0.047 Uiso 1 1 calc R U . . .
H19 H -0.030064 0.104101 0.358828 0.047 Uiso 1 1 calc R U . . .
C19 C -0.18338(16) 0.05814(11) 0.16869(10) 0.0303(3) Uani 1 1 d . . . . .
H20 H -0.211805 0.094748 0.129926 0.046 Uiso 1 1 calc R U . . .
H21 H -0.262725 0.024522 0.183633 0.046 Uiso 1 1 calc R U . . .
H22 H -0.116773 0.014366 0.141974 0.046 Uiso 1 1 calc R U . . .
C20 C 0.34934(15) 0.10445(10) 0.12322(9) 0.0262(3) Uani 1 1 d . . . . .
C21 C 0.40157(16) 0.04334(11) 0.17956(11) 0.0331(3) Uani 1 1 d . . . . .
H23 H 0.441564 0.082372 0.231339 0.050 Uiso 1 1 calc R U . . .
H24 H 0.470644 0.003379 0.150206 0.050 Uiso 1 1 calc R U . . .
H25 H 0.325614 0.005529 0.192824 0.050 Uiso 1 1 calc R U . . .
C22 C 0.28941(17) 0.04226(12) 0.04107(11) 0.0360(4) Uani 1 1 d . . . . .
H26 H 0.216852 0.001463 0.053750 0.054 Uiso 1 1 calc R U . . .
H27 H 0.361112 0.005324 0.011162 0.054 Uiso 1 1 calc R U . . .
H28 H 0.252223 0.080515 0.006144 0.054 Uiso 1 1 calc R U . . .
C23 C 0.47019(16) 0.16221(11) 0.10193(11) 0.0321(3) Uani 1 1 d . . . . .
H29 H 0.439334 0.198260 0.063271 0.048 Uiso 1 1 calc R U . . .
H30 H 0.540672 0.121356 0.075746 0.048 Uiso 1 1 calc R U . . .
H31 H 0.507511 0.203787 0.153212 0.048 Uiso 1 1 calc R U . . .
C24 C 0.28864(14) 0.65564(10) 0.27073(9) 0.0222(3) Uani 1 1 d . . . . .
C25 C 0.22986(14) 0.73021(10) 0.32480(9) 0.0230(3) Uani 1 1 d . . . . .
H32 H 0.136268 0.725948 0.337102 0.028 Uiso 1 1 calc R U . . .
C26 C 0.30703(15) 0.81074(10) 0.36087(9) 0.0241(3) Uani 1 1 d . . . . .
C27 C 0.44409(15) 0.81536(10) 0.33961(9) 0.0255(3) Uani 1 1 d . . . . .
H33 H 0.497351 0.869801 0.363291 0.031 Uiso 1 1 calc R U . . .
C28 C 0.50549(14) 0.74302(10) 0.28494(9) 0.0246(3) Uani 1 1 d . . . . .
C29 C 0.42571(15) 0.66305(10) 0.25124(9) 0.0234(3) Uani 1 1 d . . . . .
H34 H 0.465430 0.612819 0.214407 0.028 Uiso 1 1 calc R U . . .
C30 C 0.24904(16) 0.89231(10) 0.42390(10) 0.0276(3) Uani 1 1 d . . . . .
C31 C 0.09738(17) 0.87659(12) 0.43927(12) 0.0372(4) Uani 1 1 d . . . . .
H35 H 0.045305 0.868415 0.386654 0.056 Uiso 1 1 calc R U . . .
H36 H 0.065450 0.929895 0.480017 0.056 Uiso 1 1 calc R U . . .
H37 H 0.084708 0.821439 0.460931 0.056 Uiso 1 1 calc R U . . .
C32 C 0.26572(19) 0.98034(11) 0.39109(12) 0.0375(4) Uani 1 1 d . . . . .
H38 H 0.362384 0.993465 0.383725 0.056 Uiso 1 1 calc R U . . .
H39 H 0.228757 1.032085 0.431360 0.056 Uiso 1 1 calc R U . . .
H40 H 0.216594 0.971310 0.337382 0.056 Uiso 1 1 calc R U . . .
C33 C 0.32877(19) 0.90687(13) 0.50768(10) 0.0376(4) Uani 1 1 d . . . . .
H41 H 0.317996 0.851521 0.529235 0.056 Uiso 1 1 calc R U . . .
H42 H 0.293645 0.959353 0.547964 0.056 Uiso 1 1 calc R U . . .
H43 H 0.425310 0.918981 0.499074 0.056 Uiso 1 1 calc R U . . .
C34 C 0.65689(16) 0.75213(11) 0.26506(10) 0.0305(3) Uani 1 1 d . . . . .
C35 C 0.6835(3) 0.84091(16) 0.2351(2) 0.0729(8) Uani 1 1 d . . . . .
H44 H 0.779956 0.846907 0.222786 0.109 Uiso 1 1 calc R U . . .
H45 H 0.659268 0.893988 0.279013 0.109 Uiso 1 1 calc R U . . .
H46 H 0.628200 0.838336 0.184604 0.109 Uiso 1 1 calc R U . . .
C36 C 0.7416(2) 0.7566(2) 0.34448(15) 0.0731(8) Uani 1 1 d . . . . .
H47 H 0.729120 0.698477 0.361441 0.110 Uiso 1 1 calc R U . . .
H48 H 0.712248 0.807169 0.389148 0.110 Uiso 1 1 calc R U . . .
H49 H 0.837858 0.766919 0.333796 0.110 Uiso 1 1 calc R U . . .
C37 C 0.70223(18) 0.67207(14) 0.19670(13) 0.0449(4) Uani 1 1 d . . . . .
H50 H 0.691243 0.614858 0.215325 0.067 Uiso 1 1 calc R U . . .
H51 H 0.797988 0.682511 0.184957 0.067 Uiso 1 1 calc R U . . .
H52 H 0.646582 0.667382 0.145910 0.067 Uiso 1 1 calc R U . . .
Fe1 Fe 0.20409(2) 0.47717(2) 0.12501(2) 0.02178(5) Uani 1 1 d . . . . .
C38 C 0.37104(16) 0.43173(12) 0.05620(10) 0.0317(3) Uani 1 1 d . . . . .
H53 H 0.452448 0.412231 0.077037 0.038 Uiso 1 1 calc R U . . .
C39 C 0.25352(17) 0.37455(11) 0.02429(9) 0.0312(3) Uani 1 1 d . . . . .
H54 H 0.242732 0.310397 0.020338 0.037 Uiso 1 1 calc R U . . .
C40 C 0.15518(17) 0.43102(12) -0.00060(9) 0.0316(3) Uani 1 1 d . . . . .
H55 H 0.067345 0.410983 -0.024164 0.038 Uiso 1 1 calc R U . . .
C41 C 0.21170(17) 0.52269(12) 0.01606(10) 0.0321(3) Uani 1 1 d . . . . .
H56 H 0.168263 0.574462 0.005525 0.039 Uiso 1 1 calc R U . . .
C42 C 0.34483(17) 0.52299(12) 0.05130(10) 0.0319(3) Uani 1 1 d . . . . .
H57 H 0.405600 0.575123 0.068551 0.038 Uiso 1 1 calc R U . . .
C43 C 0.23579(19) 0.79809(13) 0.12877(12) 0.0397(4) Uani 1 1 d . . . . .
H58 H 0.297223 0.801236 0.174503 0.048 Uiso 1 1 calc R U . . .
C44 C 0.2804(2) 0.77169(13) 0.04747(13) 0.0419(4) Uani 1 1 d . . . . .
H59 H 0.372298 0.756260 0.037556 0.050 Uiso 1 1 calc R U . . .
C45 C 0.1905(2) 0.76778(12) -0.01962(12) 0.0407(4) Uani 1 1 d . . . . .
H60 H 0.221251 0.749588 -0.075181 0.049 Uiso 1 1 calc R U . . .
C46 C 0.05650(19) 0.79039(13) -0.00539(11) 0.0387(4) Uani 1 1 d . . . . .
H61 H -0.004548 0.788165 -0.051131 0.046 Uiso 1 1 calc R U . . .
C47 C 0.01148(19) 0.81636(13) 0.07600(11) 0.0386(4) Uani 1 1 d . . . . .
H62 H -0.080467 0.831711 0.085883 0.046 Uiso 1 1 calc R U . . .
C48 C 0.10111(19) 0.81986(12) 0.14299(11) 0.0378(4) Uani 1 1 d . . . . .
H63 H 0.070068 0.837183 0.198532 0.045 Uiso 1 1 calc R U . . .
C49 C 0.1015(2) 0.54600(17) 0.55408(16) 0.0593(6) Uani 1 1 d . . . . .
H64 H 0.171649 0.577615 0.591416 0.071 Uiso 1 1 calc R U . . .
C50 C 0.0265(3) 0.47509(18) 0.57337(13) 0.0593(6) Uani 1 1 d . . . . .
H65 H 0.044639 0.457881 0.624210 0.071 Uiso 1 1 calc R U . . .
C51 C -0.0750(3) 0.42881(16) 0.51937(17) 0.0597(6) Uani 1 1 d . . . . .
H66 H -0.126589 0.379643 0.532812 0.072 Uiso 1 1 calc R U . . .

loop_
_atom_site_aniso_label
_atom_site_aniso_U_11
_atom_site_aniso_U_22
_atom_site_aniso_U_33
_atom_site_aniso_U_23
_atom_site_aniso_U_13
_atom_site_aniso_U_12
Al1 0.0216(2) 0.0217(2) 0.0275(2) 0.00696(16) -0.00268(16) -0.00036(16)
Br1 0.02206(7) 0.03477(9) 0.04612(10) 0.01637(7) 0.00408(6) 0.00368(6)
Br2 0.04960(10) 0.02522(8) 0.03100(8) 0.00687(6) -0.01608(7) -0.00677(7)
O1 0.0240(5) 0.0223(5) 0.0298(5) 0.0086(4) 0.0013(4) 0.0028(4)
C1 0.0314(7) 0.0224(7) 0.0304(7) 0.0072(6) 0.0012(6) 0.0067(6)
C2 0.0379(8) 0.0229(7) 0.0309(8) 0.0085(6) -0.0036(6) 0.0001(6)
C3 0.0324(8) 0.0316(8) 0.0308(8) 0.0115(6) -0.0034(6) -0.0061(6)
C4 0.0248(7) 0.0303(8) 0.0283(7) 0.0086(6) 0.0019(6) 0.0012(6)
C5 0.0220(6) 0.0208(6) 0.0200(6) 0.0044(5) 0.0016(5) 0.0004(5)
C6 0.0214(6) 0.0218(6) 0.0193(6) 0.0040(5) 0.0029(5) 0.0009(5)
C7 0.0203(6) 0.0247(7) 0.0233(6) 0.0050(5) 0.0011(5) 0.0005(5)
C8 0.0220(6) 0.0239(7) 0.0244(6) 0.0067(5) 0.0011(5) 0.0026(5)
C9 0.0225(6) 0.0219(6) 0.0217(6) 0.0051(5) 0.0022(5) 0.0013(5)
C10 0.0219(6) 0.0218(6) 0.0199(6) 0.0032(5) -0.0011(5) -0.0002(5)
C11 0.0212(6) 0.0215(6) 0.0214(6) 0.0032(5) 0.0004(5) 0.0017(5)
C12 0.0210(6) 0.0233(7) 0.0214(6) 0.0041(5) -0.0010(5) -0.0014(5)
C13 0.0243(7) 0.0204(6) 0.0250(7) 0.0037(5) -0.0010(5) -0.0003(5)
C14 0.0214(6) 0.0237(7) 0.0219(6) 0.0021(5) 0.0002(5) 0.0016(5)
C15 0.0213(6) 0.0235(7) 0.0223(6) 0.0041(5) 0.0005(5) -0.0009(5)
C16 0.0217(6) 0.0228(7) 0.0273(7) 0.0069(5) 0.0014(5) -0.0008(5)
C17 0.0241(7) 0.0285(8) 0.0409(9) 0.0093(6) 0.0078(6) 0.0004(6)
C18 0.0289(7) 0.0336(8) 0.0346(8) 0.0152(7) 0.0026(6) 0.0005(6)
C19 0.0265(7) 0.0289(8) 0.0341(8) 0.0056(6) -0.0022(6) -0.0052(6)
C20 0.0226(7) 0.0242(7) 0.0291(7) 0.0008(6) 0.0024(5) 0.0025(5)
C21 0.0283(8) 0.0274(8) 0.0433(9) 0.0072(7) 0.0022(6) 0.0063(6)
C22 0.0317(8) 0.0349(9) 0.0341(8) -0.0067(7) 0.0025(6) 0.0038(7)
C23 0.0256(7) 0.0303(8) 0.0385(8) 0.0038(6) 0.0090(6) 0.0034(6)
C24 0.0235(6) 0.0215(6) 0.0228(6) 0.0082(5) -0.0008(5) 0.0005(5)
C25 0.0220(6) 0.0232(7) 0.0246(6) 0.0074(5) 0.0010(5) 0.0008(5)
C26 0.0271(7) 0.0214(6) 0.0244(7) 0.0066(5) 0.0016(5) 0.0022(5)
C27 0.0272(7) 0.0221(7) 0.0268(7) 0.0056(5) 0.0000(5) -0.0026(5)
C28 0.0230(7) 0.0256(7) 0.0261(7) 0.0081(5) 0.0009(5) -0.0002(5)
C29 0.0256(7) 0.0217(6) 0.0233(6) 0.0057(5) 0.0019(5) 0.0017(5)
C30 0.0285(7) 0.0230(7) 0.0297(7) 0.0029(6) 0.0025(6) 0.0014(6)
C31 0.0328(8) 0.0286(8) 0.0452(10) -0.0016(7) 0.0098(7) 0.0027(6)
C32 0.0423(9) 0.0237(8) 0.0471(10) 0.0085(7) 0.0058(7) 0.0052(7)
C33 0.0401(9) 0.0409(9) 0.0281(8) 0.0005(7) 0.0018(7) 0.0027(7)
C34 0.0243(7) 0.0304(8) 0.0345(8) 0.0038(6) 0.0046(6) -0.0040(6)
C35 0.0596(14) 0.0410(12) 0.122(2) 0.0245(13) 0.0495(15) 0.0001(10)
C36 0.0280(10) 0.137(3) 0.0469(12) 0.0083(14) -0.0034(9) -0.0056(12)
C37 0.0287(8) 0.0475(11) 0.0509(11) -0.0030(9) 0.0103(8) -0.0033(7)
Fe1 0.02109(10) 0.02368(10) 0.02054(10) 0.00531(7) 0.00108(7) 0.00026(7)
C38 0.0271(7) 0.0440(9) 0.0240(7) 0.0071(6) 0.0059(6) 0.0054(7)
C39 0.0379(8) 0.0314(8) 0.0225(7) 0.0023(6) 0.0058(6) 0.0020(6)
C40 0.0306(8) 0.0419(9) 0.0206(7) 0.0044(6) 0.0005(6) -0.0016(7)
C41 0.0373(8) 0.0371(8) 0.0246(7) 0.0123(6) 0.0038(6) 0.0032(7)
C42 0.0317(8) 0.0388(9) 0.0252(7) 0.0082(6) 0.0067(6) -0.0048(6)
C43 0.0433(10) 0.0381(9) 0.0423(9) 0.0202(8) -0.0070(8) -0.0042(7)
C44 0.0392(9) 0.0391(9) 0.0535(11) 0.0226(8) 0.0074(8) 0.0030(7)
C45 0.0532(11) 0.0334(9) 0.0360(9) 0.0094(7) 0.0087(8) -0.0037(8)
C46 0.0452(10) 0.0392(9) 0.0311(8) 0.0090(7) -0.0069(7) -0.0072(8)
C47 0.0372(9) 0.0401(9) 0.0379(9) 0.0082(7) -0.0002(7) 0.0009(7)
C48 0.0476(10) 0.0370(9) 0.0290(8) 0.0083(7) 0.0011(7) 0.0003(7)
C49 0.0483(12) 0.0554(13) 0.0615(14) -0.0136(11) -0.0013(10) 0.0190(10)
C50 0.0749(16) 0.0715(15) 0.0378(10) 0.0186(10) 0.0190(10) 0.0408(13)
C51 0.0580(13) 0.0427(11) 0.0831(17) 0.0205(11) 0.0319(13) 0.0152(10)

loop_
_atom_type_symbol
_atom_type_description
_atom_type_scat_dispersion_real
_atom_type_scat_dispersion_imag
_atom_type_scat_source
C C 0.0033 0.0016 'International Tables Vol C Tables 4.2.6.8 and 6.1.1.4'
H H 0.0000 0.0000 'International Tables Vol C Tables 4.2.6.8 and 6.1.1.4'
O O 0.0106 0.0060 'International Tables Vol C Tables 4.2.6.8 and 6.1.1.4'
Al Al 0.0645 0.0514 'International Tables Vol C Tables 4.2.6.8 and 6.1.1.4'
Fe Fe 0.3463 0.8444 'International Tables Vol C Tables 4.2.6.8 and 6.1.1.4'
Br Br -0.2901 2.4595 'International Tables Vol C Tables 4.2.6.8 and 6.1.1.4'

loop_
_geom_angle_atom_site_label_1
_geom_angle_atom_site_label_2
_geom_angle_atom_site_label_3
_geom_angle
_geom_angle_site_symmetry_1
_geom_angle_site_symmetry_3
_geom_angle_publ_flag
O1 Al1 C5 107.31(5) . . ?
O1 Al1 Br2 101.70(4) . . ?
C5 Al1 Br2 112.98(4) . . ?
O1 Al1 Br1 102.17(4) . . ?
C5 Al1 Br1 119.93(4) . . ?
Br2 Al1 Br1 110.441(18) . . ?
C1 O1 C4 109.70(11) . . ?
C1 O1 Al1 128.02(9) . . ?
C4 O1 Al1 121.61(9) . . ?
O1 C1 C2 105.42(12) . . ?
O1 C1 H1 110.7 . . ?
C2 C1 H1 110.7 . . ?
O1 C1 H2 110.7 . . ?
C2 C1 H2 110.7 . . ?
H1 C1 H2 108.8 . . ?
C1 C2 C3 103.84(12) . . ?
C1 C2 H3 111.0 . . ?
C3 C2 H3 111.0 . . ?
C1 C2 H4 111.0 . . ?
C3 C2 H4 111.0 . . ?
H3 C2 H4 109.0 . . ?
C4 C3 C2 102.92(12) . . ?
C4 C3 H5 111.2 . . ?
C2 C3 H5 111.2 . . ?
C4 C3 H6 111.2 . . ?
C2 C3 H6 111.2 . . ?
H5 C3 H6 109.1 . . ?
O1 C4 C3 102.83(12) . . ?
O1 C4 H7 111.2 . . ?
C3 C4 H7 111.2 . . ?
O1 C4 H8 111.2 . . ?
C3 C4 H8 111.2 . . ?
H7 C4 H8 109.1 . . ?
C6 C5 C9 105.60(12) . . ?
C6 C5 Al1 129.53(10) . . ?
C9 C5 Al1 124.00(10) . . ?
C6 C5 Fe1 68.42(7) . . ?
C9 C5 Fe1 68.52(8) . . ?
Al1 C5 Fe1 135.42(7) . . ?
C7 C6 C5 109.05(12) . . ?
C7 C6 C10 124.87(12) . . ?
C5 C6 C10 126.08(12) . . ?
C7 C6 Fe1 69.92(8) . . ?
C5 C6 Fe1 70.36(8) . . ?
C10 C6 Fe1 125.46(9) . . ?
C8 C7 C6 108.13(12) . . ?
C8 C7 Fe1 69.81(8) . . ?
C6 C7 Fe1 69.20(8) . . ?
C8 C7 H9 125.9 . . ?
C6 C7 H9 125.9 . . ?
Fe1 C7 H9 126.6 . . ?
C7 C8 C9 108.05(12) . . ?
C7 C8 Fe1 69.68(8) . . ?
C9 C8 Fe1 69.34(8) . . ?
C7 C8 H10 126.0 . . ?
C9 C8 H10 126.0 . . ?
Fe1 C8 H10 126.6 . . ?
C8 C9 C5 109.15(12) . . ?
C8 C9 C24 126.26(12) . . ?
C5 C9 C24 124.45(12) . . ?
C8 C9 Fe1 69.92(8) . . ?
C5 C9 Fe1 70.19(8) . . ?
C24 C9 Fe1 129.45(10) . . ?
C11 C10 C15 119.13(13) . . ?
C11 C10 C6 120.66(12) . . ?
C15 C10 C6 120.20(12) . . ?
C10 C11 C12 120.91(13) . . ?
C10 C11 H11 119.5 . . ?
C12 C11 H11 119.5 . . ?
C13 C12 C11 118.15(13) . . ?
C13 C12 C16 118.86(12) . . ?
C11 C12 C16 122.97(12) . . ?
C12 C13 C14 122.45(13) . . ?
C12 C13 H12 118.8 . . ?
C14 C13 H12 118.8 . . ?
C15 C14 C13 117.81(13) . . ?
C15 C14 C20 122.46(13) . . ?
C13 C14 C20 119.57(13) . . ?
C14 C15 C10 121.47(13) . . ?
C14 C15 H13 119.3 . . ?
C10 C15 H13 119.3 . . ?
C12 C16 C17 112.34(12) . . ?
C12 C16 C19 108.80(12) . . ?
C17 C16 C19 108.74(12) . . ?
C12 C16 C18 109.63(12) . . ?
C17 C16 C18 108.25(12) . . ?
C19 C16 C18 109.01(12) . . ?
C16 C17 H14 109.5 . . ?
C16 C17 H15 109.5 . . ?
H14 C17 H15 109.5 . . ?
C16 C17 H16 109.5 . . ?
H14 C17 H16 109.5 . . ?
H15 C17 H16 109.5 . . ?
C16 C18 H17 109.5 . . ?
C16 C18 H18 109.5 . . ?
H17 C18 H18 109.5 . . ?
C16 C18 H19 109.5 . . ?
H17 C18 H19 109.5 . . ?
H18 C18 H19 109.5 . . ?
C16 C19 H20 109.5 . . ?
C16 C19 H21 109.5 . . ?
H20 C19 H21 109.5 . . ?
C16 C19 H22 109.5 . . ?
H20 C19 H22 109.5 . . ?
H21 C19 H22 109.5 . . ?
C23 C20 C14 112.04(12) . . ?
C23 C20 C22 108.33(13) . . ?
C14 C20 C22 108.12(12) . . ?
C23 C20 C21 108.77(13) . . ?
C14 C20 C21 110.49(12) . . ?
C22 C20 C21 109.03(13) . . ?
C20 C21 H23 109.5 . . ?
C20 C21 H24 109.5 . . ?
H23 C21 H24 109.5 . . ?
C20 C21 H25 109.5 . . ?
H23 C21 H25 109.5 . . ?
H24 C21 H25 109.5 . . ?
C20 C22 H26 109.5 . . ?
C20 C22 H27 109.5 . . ?
H26 C22 H27 109.5 . . ?
C20 C22 H28 109.5 . . ?
H26 C22 H28 109.5 . . ?
H27 C22 H28 109.5 . . ?
C20 C23 H29 109.5 . . ?
C20 C23 H30 109.5 . . ?
H29 C23 H30 109.5 . . ?
C20 C23 H31 109.5 . . ?
H29 C23 H31 109.5 . . ?
H30 C23 H31 109.5 . . ?
C29 C24 C25 119.26(13) . . ?
C29 C24 C9 121.16(13) . . ?
C25 C24 C9 119.43(12) . . ?
C26 C25 C24 121.06(13) . . ?
C26 C25 H32 119.5 . . ?
C24 C25 H32 119.5 . . ?
C25 C26 C27 117.83(13) . . ?
C25 C26 C30 122.95(13) . . ?
C27 C26 C30 119.21(13) . . ?
C28 C27 C26 122.67(13) . . ?
C28 C27 H33 118.7 . . ?
C26 C27 H33 118.7 . . ?
C27 C28 C29 117.85(13) . . ?
C27 C28 C34 120.04(13) . . ?
C29 C28 C34 122.10(13) . . ?
C24 C29 C28 121.31(13) . . ?
C24 C29 H34 119.3 . . ?
C28 C29 H34 119.3 . . ?
C31 C30 C26 112.50(13) . . ?
C31 C30 C33 108.65(14) . . ?
C26 C30 C33 108.84(13) . . ?
C31 C30 C32 108.15(14) . . ?
C26 C30 C32 109.70(13) . . ?
C33 C30 C32 108.93(14) . . ?
C30 C31 H35 109.5 . . ?
C30 C31 H36 109.5 . . ?
H35 C31 H36 109.5 . . ?
C30 C31 H37 109.5 . . ?
H35 C31 H37 109.5 . . ?
H36 C31 H37 109.5 . . ?
C30 C32 H38 109.5 . . ?
C30 C32 H39 109.5 . . ?
H38 C32 H39 109.5 . . ?
C30 C32 H40 109.5 . . ?
H38 C32 H40 109.5 . . ?
H39 C32 H40 109.5 . . ?
C30 C33 H41 109.5 . . ?
C30 C33 H42 109.5 . . ?
H41 C33 H42 109.5 . . ?
C30 C33 H43 109.5 . . ?
H41 C33 H43 109.5 . . ?
H42 C33 H43 109.5 . . ?
C37 C34 C36 108.77(17) . . ?
C37 C34 C28 112.84(13) . . ?
C36 C34 C28 108.59(14) . . ?
C37 C34 C35 107.61(16) . . ?
C36 C34 C35 109.5(2) . . ?
C28 C34 C35 109.45(15) . . ?
C34 C35 H44 109.5 . . ?
C34 C35 H45 109.5 . . ?
H44 C35 H45 109.5 . . ?
C34 C35 H46 109.5 . . ?
H44 C35 H46 109.5 . . ?
H45 C35 H46 109.5 . . ?
C34 C36 H47 109.5 . . ?
C34 C36 H48 109.5 . . ?
H47 C36 H48 109.5 . . ?
C34 C36 H49 109.5 . . ?
H47 C36 H49 109.5 . . ?
H48 C36 H49 109.5 . . ?
C34 C37 H50 109.5 . . ?
C34 C37 H51 109.5 . . ?
H50 C37 H51 109.5 . . ?
C34 C37 H52 109.5 . . ?
H50 C37 H52 109.5 . . ?
H51 C37 H52 109.5 . . ?
C6 Fe1 C39 107.05(6) . . ?
C6 Fe1 C9 68.76(5) . . ?
C39 Fe1 C9 162.85(6) . . ?
C6 Fe1 C38 121.13(6) . . ?
C39 Fe1 C38 40.61(7) . . ?
C9 Fe1 C38 126.16(6) . . ?
C6 Fe1 C42 156.74(6) . . ?
C39 Fe1 C42 68.11(7) . . ?
C9 Fe1 C42 108.77(6) . . ?
C38 Fe1 C42 40.40(7) . . ?
C6 Fe1 C7 40.88(5) . . ?
C39 Fe1 C7 120.01(6) . . ?
C9 Fe1 C7 68.46(6) . . ?
C38 Fe1 C7 155.79(6) . . ?
C42 Fe1 C7 161.57(6) . . ?
C6 Fe1 C40 124.15(6) . . ?
C39 Fe1 C40 40.52(7) . . ?
C9 Fe1 C40 155.57(6) . . ?
C38 Fe1 C40 68.05(6) . . ?
C42 Fe1 C40 67.90(6) . . ?
C7 Fe1 C40 106.65(6) . . ?
C6 Fe1 C8 68.62(5) . . ?
C39 Fe1 C8 154.86(6) . . ?
C9 Fe1 C8 40.74(5) . . ?
C38 Fe1 C8 162.83(6) . . ?
C42 Fe1 C8 125.57(6) . . ?
C7 Fe1 C8 40.51(5) . . ?
C40 Fe1 C8 120.03(6) . . ?
C6 Fe1 C41 161.01(6) . . ?
C39 Fe1 C41 68.04(7) . . ?
C9 Fe1 C41 121.31(6) . . ?
C38 Fe1 C41 67.92(7) . . ?
C42 Fe1 C41 40.34(6) . . ?
C7 Fe1 C41 124.27(6) . . ?
C40 Fe1 C41 40.33(7) . . ?
C8 Fe1 C41 107.57(6) . . ?
C6 Fe1 C5 41.23(5) . . ?
C39 Fe1 C5 124.70(6) . . ?
C9 Fe1 C5 41.29(5) . . ?
C38 Fe1 C5 107.82(6) . . ?
C42 Fe1 C5 121.47(6) . . ?
C7 Fe1 C5 69.32(5) . . ?
C40 Fe1 C5 161.53(6) . . ?
C8 Fe1 C5 69.34(5) . . ?
C41 Fe1 C5 156.61(6) . . ?
C42 C38 C39 108.02(14) . . ?
C42 C38 Fe1 69.93(9) . . ?
C39 C38 Fe1 69.67(9) . . ?
C42 C38 H53 126.0 . . ?
C39 C38 H53 126.0 . . ?
Fe1 C38 H53 126.0 . . ?
C40 C39 C38 107.77(15) . . ?
C40 C39 Fe1 69.99(9) . . ?
C38 C39 Fe1 69.72(9) . . ?
C40 C39 H54 126.1 . . ?
C38 C39 H54 126.1 . . ?
Fe1 C39 H54 125.8 . . ?
C41 C40 C39 108.09(14) . . ?
C41 C40 Fe1 70.02(9) . . ?
C39 C40 Fe1 69.49(9) . . ?
C41 C40 H55 126.0 . . ?
C39 C40 H55 126.0 . . ?
Fe1 C40 H55 126.1 . . ?
C42 C41 C40 107.93(15) . . ?
C42 C41 Fe1 69.54(9) . . ?
C40 C41 Fe1 69.65(9) . . ?
C42 C41 H56 126.0 . . ?
C40 C41 H56 126.0 . . ?
Fe1 C41 H56 126.3 . . ?
C38 C42 C41 108.18(15) . . ?
C38 C42 Fe1 69.67(9) . . ?
C41 C42 Fe1 70.12(9) . . ?
C38 C42 H57 125.9 . . ?
C41 C42 H57 125.9 . . ?
Fe1 C42 H57 125.9 . . ?
C48 C43 C44 119.77(17) . . ?
C48 C43 H58 120.1 . . ?
C44 C43 H58 120.1 . . ?
C43 C44 C45 120.11(18) . . ?
C43 C44 H59 119.9 . . ?
C45 C44 H59 119.9 . . ?
C46 C45 C44 120.10(17) . . ?
C46 C45 H60 120.0 . . ?
C44 C45 H60 120.0 . . ?
C45 C46 C47 119.86(17) . . ?
C45 C46 H61 120.1 . . ?
C47 C46 H61 120.1 . . ?
C46 C47 C48 120.03(17) . . ?
C46 C47 H62 120.0 . . ?
C48 C47 H62 120.0 . . ?
C43 C48 C47 120.12(17) . . ?
C43 C48 H63 119.9 . . ?
C47 C48 H63 119.9 . . ?
C50 C49 C51 119.9(2) . 2_566 ?
C50 C49 H64 120.0 . . ?
C51 C49 H64 120.0 2_566 . ?
C49 C50 C51 120.3(2) . . ?
C49 C50 H65 119.8 . . ?
C51 C50 H65 119.8 . . ?
C49 C51 C50 119.8(2) 2_566 . ?
C49 C51 H66 120.1 2_566 . ?
C50 C51 H66 120.1 . . ?

loop_
_geom_bond_atom_site_label_1
_geom_bond_atom_site_label_2
_geom_bond_distance
_geom_bond_site_symmetry_2
_geom_bond_publ_flag
Al1 O1 1.8657(11) . ?
Al1 C5 1.9543(14) . ?
Al1 Br2 2.3057(5) . ?
Al1 Br1 2.3196(5) . ?
O1 C1 1.4802(17) . ?
O1 C4 1.4857(17) . ?
C1 C2 1.527(2) . ?
C1 H1 0.9900 . ?
C1 H2 0.9900 . ?
C2 C3 1.537(2) . ?
C2 H3 0.9900 . ?
C2 H4 0.9900 . ?
C3 C4 1.518(2) . ?
C3 H5 0.9900 . ?
C3 H6 0.9900 . ?
C4 H7 0.9900 . ?
C4 H8 0.9900 . ?
C5 C6 1.4560(19) . ?
C5 C9 1.4592(19) . ?
C5 Fe1 2.0807(14) . ?
C6 C7 1.4384(19) . ?
C6 C10 1.4911(19) . ?
C6 Fe1 2.0543(14) . ?
C7 C8 1.430(2) . ?
C7 Fe1 2.0640(14) . ?
C7 H9 0.9500 . ?
C8 C9 1.4353(19) . ?
C8 Fe1 2.0657(14) . ?
C8 H10 0.9500 . ?
C9 C24 1.4869(19) . ?
C9 Fe1 2.0580(14) . ?
C10 C11 1.4025(19) . ?
C10 C15 1.4070(19) . ?
C11 C12 1.4080(19) . ?
C11 H11 0.9500 . ?
C12 C13 1.403(2) . ?
C12 C16 1.5378(19) . ?
C13 C14 1.405(2) . ?
C13 H12 0.9500 . ?
C14 C15 1.400(2) . ?
C14 C20 1.5403(19) . ?
C15 H13 0.9500 . ?
C16 C17 1.538(2) . ?
C16 C19 1.544(2) . ?
C16 C18 1.545(2) . ?
C17 H14 0.9800 . ?
C17 H15 0.9800 . ?
C17 H16 0.9800 . ?
C18 H17 0.9800 . ?
C18 H18 0.9800 . ?
C18 H19 0.9800 . ?
C19 H20 0.9800 . ?
C19 H21 0.9800 . ?
C19 H22 0.9800 . ?
C20 C23 1.539(2) . ?
C20 C22 1.544(2) . ?
C20 C21 1.546(2) . ?
C21 H23 0.9800 . ?
C21 H24 0.9800 . ?
C21 H25 0.9800 . ?
C22 H26 0.9800 . ?
C22 H27 0.9800 . ?
C22 H28 0.9800 . ?
C23 H29 0.9800 . ?
C23 H30 0.9800 . ?
C23 H31 0.9800 . ?
C24 C29 1.3990(19) . ?
C24 C25 1.405(2) . ?
C25 C26 1.401(2) . ?
C25 H32 0.9500 . ?
C26 C27 1.403(2) . ?
C26 C30 1.540(2) . ?
C27 C28 1.400(2) . ?
C27 H33 0.9500 . ?
C28 C29 1.400(2) . ?
C28 C34 1.540(2) . ?
C29 H34 0.9500 . ?
C30 C31 1.538(2) . ?
C30 C33 1.543(2) . ?
C30 C32 1.545(2) . ?
C31 H35 0.9800 . ?
C31 H36 0.9800 . ?
C31 H37 0.9800 . ?
C32 H38 0.9800 . ?
C32 H39 0.9800 . ?
C32 H40 0.9800 . ?
C33 H41 0.9800 . ?
C33 H42 0.9800 . ?
C33 H43 0.9800 . ?
C34 C37 1.525(2) . ?
C34 C36 1.527(3) . ?
C34 C35 1.540(3) . ?
C35 H44 0.9800 . ?
C35 H45 0.9800 . ?
C35 H46 0.9800 . ?
C36 H47 0.9800 . ?
C36 H48 0.9800 . ?
C36 H49 0.9800 . ?
C37 H50 0.9800 . ?
C37 H51 0.9800 . ?
C37 H52 0.9800 . ?
Fe1 C39 2.0576(15) . ?
Fe1 C38 2.0582(15) . ?
Fe1 C42 2.0616(15) . ?
Fe1 C40 2.0644(15) . ?
Fe1 C41 2.0693(15) . ?
C38 C42 1.423(2) . ?
C38 C39 1.428(2) . ?
C38 H53 0.9500 . ?
C39 C40 1.427(2) . ?
C39 H54 0.9500 . ?
C40 C41 1.425(2) . ?
C40 H55 0.9500 . ?
C41 C42 1.424(2) . ?
C41 H56 0.9500 . ?
C42 H57 0.9500 . ?
C43 C48 1.388(3) . ?
C43 C44 1.389(3) . ?
C43 H58 0.9500 . ?
C44 C45 1.394(3) . ?
C44 H59 0.9500 . ?
C45 C46 1.385(3) . ?
C45 H60 0.9500 . ?
C46 C47 1.391(3) . ?
C46 H61 0.9500 . ?
C47 C48 1.392(3) . ?
C47 H62 0.9500 . ?
C48 H63 0.9500 . ?
C49 C50 1.373(4) . ?
C49 C51 1.375(4) 2_566 ?
C49 H64 0.9500 . ?
C50 C51 1.377(4) . ?
C50 H65 0.9500 . ?
C51 H66 0.9500 . ?

loop_
_geom_torsion_atom_site_label_1
_geom_torsion_atom_site_label_2
_geom_torsion_atom_site_label_3
_geom_torsion_atom_site_label_4
_geom_torsion
_geom_torsion_site_symmetry_1
_geom_torsion_site_symmetry_2
_geom_torsion_site_symmetry_3
_geom_torsion_site_symmetry_4
_geom_torsion_publ_flag
C5 Al1 O1 C1 135.11(11) . . . . ?
Br2 Al1 O1 C1 -106.07(11) . . . . ?
Br1 Al1 O1 C1 8.10(12) . . . . ?
C5 Al1 O1 C4 -55.29(11) . . . . ?
Br2 Al1 O1 C4 63.53(10) . . . . ?
Br1 Al1 O1 C4 177.71(9) . . . . ?
C4 O1 C1 C2 3.38(15) . . . . ?
Al1 O1 C1 C2 173.99(9) . . . . ?
O1 C1 C2 C3 20.52(15) . . . . ?
C1 C2 C3 C4 -36.35(15) . . . . ?
C1 O1 C4 C3 -26.14(14) . . . . ?
Al1 O1 C4 C3 162.54(9) . . . . ?
C2 C3 C4 O1 38.01(14) . . . . ?
C9 C5 C6 C7 -0.69(15) . . . . ?
Al1 C5 C6 C7 168.79(10) . . . . ?
Fe1 C5 C6 C7 -59.40(9) . . . . ?
C9 C5 C6 C10 178.86(13) . . . . ?
Al1 C5 C6 C10 -11.7(2) . . . . ?
Fe1 C5 C6 C10 120.14(13) . . . . ?
C9 C5 C6 Fe1 58.72(9) . . . . ?
Al1 C5 C6 Fe1 -131.80(11) . . . . ?
C5 C6 C7 C8 0.53(15) . . . . ?
C10 C6 C7 C8 -179.02(12) . . . . ?
Fe1 C6 C7 C8 -59.14(10) . . . . ?
C5 C6 C7 Fe1 59.67(9) . . . . ?
C10 C6 C7 Fe1 -119.88(13) . . . . ?
C6 C7 C8 C9 -0.15(16) . . . . ?
Fe1 C7 C8 C9 -58.91(10) . . . . ?
C6 C7 C8 Fe1 58.76(9) . . . . ?
C7 C8 C9 C5 -0.28(16) . . . . ?
Fe1 C8 C9 C5 -59.41(9) . . . . ?
C7 C8 C9 C24 -176.07(13) . . . . ?
Fe1 C8 C9 C24 124.81(14) . . . . ?
C7 C8 C9 Fe1 59.12(10) . . . . ?
C6 C5 C9 C8 0.59(15) . . . . ?
Al1 C5 C9 C8 -169.63(10) . . . . ?
Fe1 C5 C9 C8 59.24(10) . . . . ?
C6 C5 C9 C24 176.47(12) . . . . ?
Al1 C5 C9 C24 6.25(19) . . . . ?
Fe1 C5 C9 C24 -124.88(13) . . . . ?
C6 C5 C9 Fe1 -58.65(9) . . . . ?
Al1 C5 C9 Fe1 131.13(10) . . . . ?
C7 C6 C10 C11 -44.8(2) . . . . ?
C5 C6 C10 C11 135.76(14) . . . . ?
Fe1 C6 C10 C11 -133.77(12) . . . . ?
C7 C6 C10 C15 133.63(14) . . . . ?
C5 C6 C10 C15 -45.8(2) . . . . ?
Fe1 C6 C10 C15 44.63(18) . . . . ?
C15 C10 C11 C12 -0.5(2) . . . . ?
C6 C10 C11 C12 177.96(12) . . . . ?
C10 C11 C12 C13 -1.8(2) . . . . ?
C10 C11 C12 C16 179.82(13) . . . . ?
C11 C12 C13 C14 1.9(2) . . . . ?
C16 C12 C13 C14 -179.63(13) . . . . ?
C12 C13 C14 C15 0.2(2) . . . . ?
C12 C13 C14 C20 -175.32(13) . . . . ?
C13 C14 C15 C10 -2.6(2) . . . . ?
C20 C14 C15 C10 172.81(13) . . . . ?
C11 C10 C15 C14 2.7(2) . . . . ?
C6 C10 C15 C14 -175.68(13) . . . . ?
C13 C12 C16 C17 175.34(13) . . . . ?
C11 C12 C16 C17 -6.30(19) . . . . ?
C13 C12 C16 C19 -64.20(16) . . . . ?
C11 C12 C16 C19 114.16(15) . . . . ?
C13 C12 C16 C18 54.93(17) . . . . ?
C11 C12 C16 C18 -126.71(14) . . . . ?
C15 C14 C20 C23 4.4(2) . . . . ?
C13 C14 C20 C23 179.72(13) . . . . ?
C15 C14 C20 C22 -114.92(16) . . . . ?
C13 C14 C20 C22 60.42(18) . . . . ?
C15 C14 C20 C21 125.84(15) . . . . ?
C13 C14 C20 C21 -58.82(17) . . . . ?
C8 C9 C24 C29 -134.45(15) . . . . ?
C5 C9 C24 C29 50.4(2) . . . . ?
Fe1 C9 C24 C29 -41.47(19) . . . . ?
C8 C9 C24 C25 50.0(2) . . . . ?
C5 C9 C24 C25 -125.14(15) . . . . ?
Fe1 C9 C24 C25 143.02(12) . . . . ?
C29 C24 C25 C26 -1.5(2) . . . . ?
C9 C24 C25 C26 174.10(13) . . . . ?
C24 C25 C26 C27 1.5(2) . . . . ?
C24 C25 C26 C30 -176.81(13) . . . . ?
C25 C26 C27 C28 -0.5(2) . . . . ?
C30 C26 C27 C28 177.91(13) . . . . ?
C26 C27 C28 C29 -0.5(2) . . . . ?
C26 C27 C28 C34 -179.27(14) . . . . ?
C25 C24 C29 C28 0.4(2) . . . . ?
C9 C24 C29 C28 -175.13(13) . . . . ?
C27 C28 C29 C24 0.6(2) . . . . ?
C34 C28 C29 C24 179.30(14) . . . . ?
C25 C26 C30 C31 -2.4(2) . . . . ?
C27 C26 C30 C31 179.25(14) . . . . ?
C25 C26 C30 C33 118.06(16) . . . . ?
C27 C26 C30 C33 -60.28(18) . . . . ?
C25 C26 C30 C32 -122.85(16) . . . . ?
C27 C26 C30 C32 58.82(18) . . . . ?
C27 C28 C34 C37 -173.06(15) . . . . ?
C29 C28 C34 C37 8.3(2) . . . . ?
C27 C28 C34 C36 66.3(2) . . . . ?
C29 C28 C34 C36 -112.4(2) . . . . ?
C27 C28 C34 C35 -53.3(2) . . . . ?
C29 C28 C34 C35 128.08(19) . . . . ?
C42 C38 C39 C40 0.26(17) . . . . ?
Fe1 C38 C39 C40 59.90(10) . . . . ?
C42 C38 C39 Fe1 -59.64(11) . . . . ?
C38 C39 C40 C41 -0.13(17) . . . . ?
Fe1 C39 C40 C41 59.60(11) . . . . ?
C38 C39 C40 Fe1 -59.73(10) . . . . ?
C39 C40 C41 C42 -0.06(17) . . . . ?
Fe1 C40 C41 C42 59.21(11) . . . . ?
C39 C40 C41 Fe1 -59.27(10) . . . . ?
C39 C38 C42 C41 -0.30(17) . . . . ?
Fe1 C38 C42 C41 -59.78(11) . . . . ?
C39 C38 C42 Fe1 59.48(10) . . . . ?
C40 C41 C42 C38 0.22(17) . . . . ?
Fe1 C41 C42 C38 59.50(10) . . . . ?
C40 C41 C42 Fe1 -59.28(11) . . . . ?
C48 C43 C44 C45 0.5(3) . . . . ?
C43 C44 C45 C46 0.1(3) . . . . ?
C44 C45 C46 C47 -0.5(3) . . . . ?
C45 C46 C47 C48 0.2(3) . . . . ?
C44 C43 C48 C47 -0.8(3) . . . . ?
C46 C47 C48 C43 0.5(3) . . . . ?
C51 C49 C50 C51 0.2(3) 2_566 . . . ?
C49 C50 C51 C49 -0.2(3) . . . 2_566 ?
